data_2243456
loop_
_publ_author_name
'Pokharel, Uttam R.'
'Bergeron, Jonathan T.'
'Fronczek, Frank R.'

_publ_section_title
;
 Synthesis and crystal structures of 2-(ferrocenylcarbonyl)benzoic acid
 and 3-ferrocenylphthalide
;
_journal_coeditor_code ZL2783
_journal_issue 7
_journal_name_full 'Acta Crystallographica Section E'
_journal_page_first 1163
_journal_page_last 1167
_journal_paper_doi 10.1107/S2056989020008452
_journal_volume 76
_journal_year 2020
_chemical_formula_iupac '[Fe (C5 H5) (C13 H9 O3)]'
_chemical_formula_moiety 'C18 H14 Fe O3'
_chemical_formula_sum 'C18 H14 Fe O3'
_chemical_formula_weight 334.14
_chemical_name_systematic
;
2-(Ferrocenylcarbonyl)benzoic acid
;
_space_group_crystal_system monoclinic
_space_group_IT_number 14
_space_group_name_Hall '-P 2ybc'
_space_group_name_H-M_alt 'P 1 21/c 1'
_atom_sites_solution_hydrogens mixed
_atom_sites_solution_primary direct
_atom_sites_solution_secondary difmap
_audit_creation_method SHELXL-2014/7
_cell_angle_alpha 90
_cell_angle_beta 105.758(4)
_cell_angle_gamma 90
_cell_formula_units_Z 4
_cell_length_a 17.1332(13)
_cell_length_b 7.4478(5)
_cell_length_c 11.0345(8)
_cell_measurement_reflns_used 7843
_cell_measurement_temperature 110.0(5)
_cell_measurement_theta_max 31.99
_cell_measurement_theta_min 2.47
_cell_volume 1355.14(17)
_computing_cell_refinement
;
SAINT (Bruker, 2016)
;
_computing_data_collection
;
APEX3 (Bruker, 2016)
;
_computing_data_reduction
;
SAINT (Bruker, 2016)
;
_computing_molecular_graphics
;
Mercury (Macrae <i>et al.</i>, 2020)
;
_computing_publication_material
;
publCIF (Westrip, 2010)
;
_computing_structure_refinement
;
<i>SHELXL2014/7</i> (Sheldrick, 2015)
;
_computing_structure_solution
;
SHELXS97 (Sheldrick, 2008)
;
_diffrn_ambient_temperature 110.0(5)
_diffrn_measured_fraction_theta_full 1.000
_diffrn_measured_fraction_theta_max 0.999
_diffrn_measurement_device_type 'Bruker Kappa APEXII DUO CCD'
_diffrn_measurement_method '\f and \w scans'
_diffrn_radiation_monochromator 'TRIUMPH curved graphite'
_diffrn_radiation_source 'fine-focus sealed tube'
_diffrn_radiation_type MoK\a
_diffrn_radiation_wavelength 0.71073
_diffrn_reflns_av_R_equivalents 0.0367
_diffrn_reflns_av_unetI/netI 0.0314
_diffrn_reflns_limit_h_max 25
_diffrn_reflns_limit_h_min -25
_diffrn_reflns_limit_k_max 11
_diffrn_reflns_limit_k_min -11
_diffrn_reflns_limit_l_max 16
_diffrn_reflns_limit_l_min -16
_diffrn_reflns_number 25434
_diffrn_reflns_theta_full 25.000
_diffrn_reflns_theta_max 32.109
_diffrn_reflns_theta_min 1.235
_exptl_absorpt_coefficient_mu 1.123
_exptl_absorpt_correction_T_max 0.946
_exptl_absorpt_correction_T_min 0.891
_exptl_absorpt_correction_type multi-scan
_exptl_absorpt_process_details
;
(SADABS; Krause <i>et al.</i>, 2015)
;
_exptl_crystal_colour yellow-orange
_exptl_crystal_density_diffrn 1.638
_exptl_crystal_description plate
_exptl_crystal_F_000 688
_exptl_crystal_size_max 0.250
_exptl_crystal_size_mid 0.120
_exptl_crystal_size_min 0.050
_refine_diff_density_max 0.552
_refine_diff_density_min -0.284
_refine_ls_extinction_method none
_refine_ls_goodness_of_fit_ref 1.041
_refine_ls_hydrogen_treatment mixed
_refine_ls_matrix_type full
_refine_ls_number_parameters 202
_refine_ls_number_reflns 4737
_refine_ls_number_restraints 1
_refine_ls_restrained_S_all 1.042
_refine_ls_R_factor_all 0.0469
_refine_ls_R_factor_gt 0.0326
_refine_ls_shift/su_max 0.000
_refine_ls_shift/su_mean 0.000
_refine_ls_structure_factor_coef Fsqd
_refine_ls_weighting_details 'w=1/[\s^2^(Fo^2^)+(0.0391P)^2^+0.6785P] where P=(Fo^2^+2Fc^2^)/3'
_refine_ls_weighting_scheme calc
_refine_ls_wR_factor_gt 0.0764
_refine_ls_wR_factor_ref 0.0822
_reflns_number_gt 3834
_reflns_number_total 4737
_reflns_threshold_expression 'I > 2\s(I)'
_cod_data_source_file zl2783sup1.cif
_cod_data_source_block 1
_cod_original_cell_volume 1355.13(17)
_cod_original_sg_symbol_H-M 'P 21/c'
_cod_database_code 2243456
_shelx_space_group_comment
;
The symmetry employed for this shelxl refinement is uniquely defined
by the following loop, which should always be used as a source of
symmetry information in preference to the above space-group names.
They are only intended as comments.
;
_shelx_estimated_absorpt_t_min 0.767
_shelx_estimated_absorpt_t_max 0.946

loop_
_space_group_symop_operation_xyz
'x, y, z'
'-x, y+1/2, -z+1/2'
'-x, -y, -z'
'x, -y-1/2, z-1/2'

loop_
_atom_site_type_symbol
_atom_site_label
_atom_site_fract_x
_atom_site_fract_y
_atom_site_fract_z
_atom_site_U_iso_or_equiv
_atom_site_adp_type
_atom_site_calc_flag
_atom_site_occupancy
_atom_site_disorder_assembly
_atom_site_disorder_group
Fe Fe1 0.35842(2) 0.21980(3) 0.79339(2) 0.01110(6) Uani d 1 . .
O O1 0.16447(6) 0.39240(15) 0.82421(10) 0.0166(2) Uani d 1 . .
O O2 0.07156(6) 0.12073(14) 0.59281(9) 0.0148(2) Uani d 1 . .
O O3 0.00212(6) 0.18223(15) 0.39475(10) 0.0156(2) Uani d 1 . .
H H3O -0.0206(12) 0.089(2) 0.4037(19) 0.023 Uiso d 1 . .
C C1 0.23630(8) 0.18631(19) 0.73350(13) 0.0112(2) Uani d 1 . .
C C2 0.26963(8) 0.0784(2) 0.84282(13) 0.0139(3) Uani d 1 . .
H H2 0.2556 0.0867 0.9249 0.017 Uiso calc 1 . .
C C3 0.32643(8) -0.0411(2) 0.81410(14) 0.0162(3) Uani d 1 . .
H H3A 0.3600 -0.1311 0.8730 0.019 Uiso calc 1 . .
C C4 0.32878(8) -0.0089(2) 0.68811(14) 0.0155(3) Uani d 1 . .
H H4 0.3640 -0.0727 0.6431 0.019 Uiso calc 1 . .
C C5 0.27296(8) 0.1310(2) 0.63776(13) 0.0133(3) Uani d 1 . .
H H5 0.2618 0.1824 0.5510 0.016 Uiso calc 1 . .
C C6 0.37747(9) 0.4747(2) 0.85968(17) 0.0226(3) Uani d 1 . .
H H6 0.3348 0.5605 0.8700 0.027 Uiso calc 1 . .
C C7 0.42094(9) 0.3531(2) 0.95154(15) 0.0201(3) Uani d 1 . .
H H7 0.4140 0.3368 1.0380 0.024 Uiso calc 1 . .
C C8 0.47552(9) 0.2566(2) 0.89958(15) 0.0194(3) Uani d 1 . .
H H8 0.5135 0.1600 0.9429 0.023 Uiso calc 1 . .
C C9 0.46628(9) 0.3191(2) 0.77533(16) 0.0232(3) Uani d 1 . .
H H9 0.4966 0.2752 0.7155 0.028 Uiso calc 1 . .
C C10 0.40535(10) 0.4548(2) 0.75049(17) 0.0252(4) Uani d 1 . .
H H10 0.3856 0.5238 0.6702 0.030 Uiso calc 1 . .
C C11 0.18211(8) 0.3415(2) 0.73014(13) 0.0113(2) Uani d 1 . .
C C12 0.15537(7) 0.45069(19) 0.61065(12) 0.0105(2) Uani d 1 . .
C C13 0.09795(7) 0.39345(19) 0.50127(13) 0.0109(2) Uani d 1 . .
C C14 0.07597(8) 0.5053(2) 0.39646(13) 0.0127(3) Uani d 1 . .
H H14 0.0369 0.4658 0.3226 0.015 Uiso calc 1 . .
C C15 0.11056(8) 0.6736(2) 0.39890(13) 0.0143(3) Uani d 1 . .
H H15 0.0959 0.7489 0.3267 0.017 Uiso calc 1 . .
C C16 0.16672(8) 0.7316(2) 0.50722(14) 0.0153(3) Uani d 1 . .
H H16 0.1905 0.8472 0.5096 0.018 Uiso calc 1 . .
C C17 0.18832(8) 0.6210(2) 0.61246(13) 0.0141(3) Uani d 1 . .
H H17 0.2263 0.6628 0.6868 0.017 Uiso calc 1 . .
C C18 0.05658(7) 0.2189(2) 0.50034(13) 0.0113(2) Uani d 1 . .

loop_
_atom_site_aniso_label
_atom_site_aniso_U_11
_atom_site_aniso_U_22
_atom_site_aniso_U_33
_atom_site_aniso_U_12
_atom_site_aniso_U_13
_atom_site_aniso_U_23
Fe1 0.00902(9) 0.01024(10) 0.01257(10) -0.00193(7) 0.00041(6) -0.00021(7)
O1 0.0193(5) 0.0185(5) 0.0126(5) 0.0008(4) 0.0055(4) -0.0015(4)
O2 0.0141(4) 0.0142(5) 0.0132(5) -0.0044(4) -0.0012(3) 0.0016(4)
O3 0.0164(4) 0.0157(5) 0.0118(5) -0.0078(4) -0.0012(4) 0.0005(4)
C1 0.0097(5) 0.0104(6) 0.0120(6) -0.0019(4) 0.0003(4) 0.0001(5)
C2 0.0131(5) 0.0125(7) 0.0145(6) -0.0031(5) 0.0009(5) 0.0014(5)
C3 0.0149(6) 0.0106(7) 0.0203(7) -0.0011(5) 0.0000(5) 0.0023(5)
C4 0.0142(6) 0.0124(7) 0.0181(7) -0.0002(5) 0.0013(5) -0.0035(5)
C5 0.0124(5) 0.0130(7) 0.0126(6) -0.0007(5) 0.0002(5) -0.0009(5)
C6 0.0170(6) 0.0136(7) 0.0336(9) -0.0042(5) 0.0005(6) -0.0048(6)
C7 0.0157(6) 0.0235(8) 0.0184(7) -0.0054(6) 0.0003(5) -0.0070(6)
C8 0.0109(5) 0.0215(8) 0.0222(7) -0.0019(5) -0.0018(5) -0.0032(6)
C9 0.0142(6) 0.0303(9) 0.0252(8) -0.0091(6) 0.0053(6) -0.0026(7)
C10 0.0218(7) 0.0196(8) 0.0302(9) -0.0108(6) 0.0002(6) 0.0072(7)
C11 0.0094(5) 0.0114(6) 0.0122(6) -0.0033(4) 0.0013(4) -0.0011(5)
C12 0.0093(5) 0.0106(6) 0.0113(6) 0.0007(4) 0.0022(4) -0.0004(5)
C13 0.0095(5) 0.0108(6) 0.0122(6) -0.0006(4) 0.0025(4) -0.0012(5)
C14 0.0124(5) 0.0143(7) 0.0105(6) -0.0003(5) 0.0013(4) -0.0004(5)
C15 0.0146(6) 0.0136(7) 0.0140(6) 0.0006(5) 0.0027(5) 0.0030(5)
C16 0.0160(6) 0.0106(6) 0.0180(7) -0.0016(5) 0.0024(5) 0.0013(5)
C17 0.0150(6) 0.0119(7) 0.0133(6) -0.0014(5) 0.0002(5) -0.0016(5)
C18 0.0091(5) 0.0127(6) 0.0118(6) -0.0015(5) 0.0022(4) -0.0022(5)

loop_
_atom_type_symbol
_atom_type_description
_atom_type_scat_dispersion_real
_atom_type_scat_dispersion_imag
_atom_type_scat_source
C C 0.0033 0.0016 'International Tables Vol C Tables 4.2.6.8 and 6.1.1.4'
H H 0.0000 0.0000 'International Tables Vol C Tables 4.2.6.8 and 6.1.1.4'
O O 0.0106 0.0060 'International Tables Vol C Tables 4.2.6.8 and 6.1.1.4'
Fe Fe 0.3463 0.8444 'International Tables Vol C Tables 4.2.6.8 and 6.1.1.4'

loop_
_geom_angle_atom_site_label_1
_geom_angle_atom_site_label_2
_geom_angle_atom_site_label_3
_geom_angle_site_symmetry_1
_geom_angle_site_symmetry_3
_geom_angle
_geom_angle_publ_flag
C6 Fe1 C1 . . 106.43(6) ?
C6 Fe1 C10 . . 40.88(7) ?
C1 Fe1 C10 . . 117.84(6) ?
C6 Fe1 C7 . . 40.60(7) ?
C1 Fe1 C7 . . 126.38(6) ?
C10 Fe1 C7 . . 68.39(7) ?
C6 Fe1 C5 . . 127.97(6) ?
C1 Fe1 C5 . . 41.08(5) ?
C10 Fe1 C5 . . 108.76(6) ?
C7 Fe1 C5 . . 165.35(6) ?
C6 Fe1 C2 . . 116.41(7) ?
C1 Fe1 C2 . . 41.19(5) ?
C10 Fe1 C2 . . 151.12(7) ?
C7 Fe1 C2 . . 106.17(6) ?
C5 Fe1 C2 . . 68.98(6) ?
C6 Fe1 C4 . . 166.99(7) ?
C1 Fe1 C4 . . 68.79(6) ?
C10 Fe1 C4 . . 129.55(7) ?
C7 Fe1 C4 . . 151.90(6) ?
C5 Fe1 C4 . . 40.70(6) ?
C2 Fe1 C4 . . 68.56(6) ?
C6 Fe1 C8 . . 68.40(6) ?
C1 Fe1 C8 . . 164.76(6) ?
C10 Fe1 C8 . . 68.32(7) ?
C7 Fe1 C8 . . 40.59(6) ?
C5 Fe1 C8 . . 153.14(6) ?
C2 Fe1 C8 . . 126.94(6) ?
C4 Fe1 C8 . . 119.31(6) ?
C6 Fe1 C3 . . 150.36(7) ?
C1 Fe1 C3 . . 68.69(6) ?
C10 Fe1 C3 . . 167.54(7) ?
C7 Fe1 C3 . . 117.40(7) ?
C5 Fe1 C3 . . 68.52(6) ?
C2 Fe1 C3 . . 40.52(6) ?
C4 Fe1 C3 . . 40.64(6) ?
C8 Fe1 C3 . . 108.25(6) ?
C6 Fe1 C9 . . 68.68(7) ?
C1 Fe1 C9 . . 152.73(6) ?
C10 Fe1 C9 . . 40.84(7) ?
C7 Fe1 C9 . . 68.28(7) ?
C5 Fe1 C9 . . 119.66(6) ?
C2 Fe1 C9 . . 165.59(6) ?
C4 Fe1 C9 . . 109.66(7) ?
C8 Fe1 C9 . . 40.41(7) ?
C3 Fe1 C9 . . 128.95(7) ?
C18 O3 H3O . . 108.5(14) ?
C5 C1 C2 . . 107.82(12) ?
C5 C1 C11 . . 127.38(13) ?
C2 C1 C11 . . 124.35(12) ?
C5 C1 Fe1 . . 69.83(7) ?
C2 C1 Fe1 . . 69.83(7) ?
C11 C1 Fe1 . . 119.82(9) ?
C3 C2 C1 . . 107.75(12) ?
C3 C2 Fe1 . . 69.97(8) ?
C1 C2 Fe1 . . 68.99(8) ?
C3 C2 H2 . . 126.1 ?
C1 C2 H2 . . 126.1 ?
Fe1 C2 H2 . . 126.1 ?
C2 C3 C4 . . 108.45(13) ?
C2 C3 Fe1 . . 69.50(8) ?
C4 C3 Fe1 . . 69.62(9) ?
C2 C3 H3A . . 125.8 ?
C4 C3 H3A . . 125.8 ?
Fe1 C3 H3A . . 125.8 ?
C5 C4 C3 . . 108.11(13) ?
C5 C4 Fe1 . . 69.43(8) ?
C3 C4 Fe1 . . 69.75(8) ?
C5 C4 H4 . . 125.9 ?
C3 C4 H4 . . 125.9 ?
Fe1 C4 H4 . . 125.9 ?
C4 C5 C1 . . 107.86(13) ?
C4 C5 Fe1 . . 69.88(8) ?
C1 C5 Fe1 . . 69.10(8) ?
C4 C5 H5 . . 126.1 ?
C1 C5 H5 . . 126.1 ?
Fe1 C5 H5 . . 126.1 ?
C7 C6 C10 . . 108.02(15) ?
C7 C6 Fe1 . . 70.14(9) ?
C10 C6 Fe1 . . 69.80(10) ?
C7 C6 H6 . . 126.0 ?
C10 C6 H6 . . 126.0 ?
Fe1 C6 H6 . . 126.0 ?
C6 C7 C8 . . 108.18(15) ?
C6 C7 Fe1 . . 69.26(9) ?
C8 C7 Fe1 . . 70.02(9) ?
C6 C7 H7 . . 125.9 ?
C8 C7 H7 . . 125.9 ?
Fe1 C7 H7 . . 125.9 ?
C9 C8 C7 . . 108.21(15) ?
C9 C8 Fe1 . . 69.85(8) ?
C7 C8 Fe1 . . 69.40(8) ?
C9 C8 H8 . . 125.9 ?
C7 C8 H8 . . 125.9 ?
Fe1 C8 H8 . . 125.9 ?
C8 C9 C10 . . 107.64(15) ?
C8 C9 Fe1 . . 69.74(9) ?
C10 C9 Fe1 . . 69.02(9) ?
C8 C9 H9 . . 126.2 ?
C10 C9 H9 . . 126.2 ?
Fe1 C9 H9 . . 126.2 ?
C6 C10 C9 . . 107.96(15) ?
C6 C10 Fe1 . . 69.32(9) ?
C9 C10 Fe1 . . 70.14(9) ?
C6 C10 H10 . . 126.0 ?
C9 C10 H10 . . 126.0 ?
Fe1 C10 H10 . . 126.0 ?
O1 C11 C1 . . 121.49(13) ?
O1 C11 C12 . . 119.31(13) ?
C1 C11 C12 . . 118.88(12) ?
C17 C12 C13 . . 118.61(13) ?
C17 C12 C11 . . 117.03(12) ?
C13 C12 C11 . . 124.32(12) ?
C14 C13 C12 . . 120.14(13) ?
C14 C13 C18 . . 119.96(12) ?
C12 C13 C18 . . 119.77(12) ?
C15 C14 C13 . . 120.56(12) ?
C15 C14 H14 . . 119.7 ?
C13 C14 H14 . . 119.7 ?
C14 C15 C16 . . 119.54(13) ?
C14 C15 H15 . . 120.2 ?
C16 C15 H15 . . 120.2 ?
C15 C16 C17 . . 120.11(14) ?
C15 C16 H16 . . 119.9 ?
C17 C16 H16 . . 119.9 ?
C12 C17 C16 . . 121.02(13) ?
C12 C17 H17 . . 119.5 ?
C16 C17 H17 . . 119.5 ?
O2 C18 O3 . . 123.72(13) ?
O2 C18 C13 . . 121.82(12) ?
O3 C18 C13 . . 114.44(12) ?

loop_
_geom_bond_atom_site_label_1
_geom_bond_atom_site_label_2
_geom_bond_site_symmetry_2
_geom_bond_distance
_geom_bond_publ_flag
Fe1 C6 . 2.0287(17) ?
Fe1 C1 . 2.0311(13) ?
Fe1 C10 . 2.0351(16) ?
Fe1 C7 . 2.0403(15) ?
Fe1 C5 . 2.0409(13) ?
Fe1 C2 . 2.0424(14) ?
Fe1 C4 . 2.0468(15) ?
Fe1 C8 . 2.0485(14) ?
Fe1 C3 . 2.0485(15) ?
Fe1 C9 . 2.0498(15) ?
O1 C11 . 1.2179(17) ?
O2 C18 . 1.2243(17) ?
O3 C18 . 1.3085(16) ?
O3 H3O . 0.816(15) ?
C1 C5 . 1.429(2) ?
C1 C2 . 1.4328(19) ?
C1 C11 . 1.476(2) ?
C2 C3 . 1.417(2) ?
C2 H2 . 1.0000 ?
C3 C4 . 1.422(2) ?
C3 H3A . 1.0000 ?
C4 C5 . 1.421(2) ?
C4 H4 . 1.0000 ?
C5 H5 . 1.0000 ?
C6 C7 . 1.412(2) ?
C6 C10 . 1.419(3) ?
C6 H6 . 1.0000 ?
C7 C8 . 1.418(2) ?
C7 H7 . 1.0000 ?
C8 C9 . 1.415(2) ?
C8 H8 . 1.0000 ?
C9 C10 . 1.425(2) ?
C9 H9 . 1.0000 ?
C10 H10 . 1.0000 ?
C11 C12 . 1.5107(19) ?
C12 C17 . 1.387(2) ?
C12 C13 . 1.4005(18) ?
C13 C14 . 1.3918(19) ?
C13 C18 . 1.4797(19) ?
C14 C15 . 1.383(2) ?
C14 H14 . 0.9500 ?
C15 C16 . 1.384(2) ?
C15 H15 . 0.9500 ?
C16 C17 . 1.389(2) ?
C16 H16 . 0.9500 ?
C17 H17 . 0.9500 ?

loop_
_geom_hbond_atom_site_label_D
_geom_hbond_atom_site_label_H
_geom_hbond_atom_site_label_A
_geom_hbond_site_symmetry_A
_geom_hbond_distance_DH
_geom_hbond_distance_HA
_geom_hbond_distance_DA
_geom_hbond_angle_DHA
O3 H3O O2 3_556 0.816(15) 1.794(15) 2.6073(15) 174(2)

loop_
_geom_torsion_atom_site_label_1
_geom_torsion_atom_site_label_2
_geom_torsion_atom_site_label_3
_geom_torsion_atom_site_label_4
_geom_torsion_site_symmetry_1
_geom_torsion_site_symmetry_2
_geom_torsion_site_symmetry_3
_geom_torsion_site_symmetry_4
_geom_torsion
_geom_torsion_publ_flag
C5 C1 C2 C3 . . . . 0.28(15) ?
C11 C1 C2 C3 . . . . -172.45(12) ?
Fe1 C1 C2 C3 . . . . -59.46(10) ?
C5 C1 C2 Fe1 . . . . 59.73(9) ?
C11 C1 C2 Fe1 . . . . -112.99(13) ?
C1 C2 C3 C4 . . . . -0.05(16) ?
Fe1 C2 C3 C4 . . . . -58.89(10) ?
C1 C2 C3 Fe1 . . . . 58.84(9) ?
C2 C3 C4 C5 . . . . -0.20(16) ?
Fe1 C3 C4 C5 . . . . -59.02(10) ?
C2 C3 C4 Fe1 . . . . 58.82(10) ?
C3 C4 C5 C1 . . . . 0.37(16) ?
Fe1 C4 C5 C1 . . . . -58.85(9) ?
C3 C4 C5 Fe1 . . . . 59.22(10) ?
C2 C1 C5 C4 . . . . -0.40(15) ?
C11 C1 C5 C4 . . . . 172.04(13) ?
Fe1 C1 C5 C4 . . . . 59.33(9) ?
C2 C1 C5 Fe1 . . . . -59.73(9) ?
C11 C1 C5 Fe1 . . . . 112.71(13) ?
C10 C6 C7 C8 . . . . -0.36(17) ?
Fe1 C6 C7 C8 . . . . 59.41(11) ?
C10 C6 C7 Fe1 . . . . -59.77(11) ?
C6 C7 C8 C9 . . . . 0.33(17) ?
Fe1 C7 C8 C9 . . . . 59.26(11) ?
C6 C7 C8 Fe1 . . . . -58.94(10) ?
C7 C8 C9 C10 . . . . -0.16(17) ?
Fe1 C8 C9 C10 . . . . 58.82(11) ?
C7 C8 C9 Fe1 . . . . -58.98(11) ?
C7 C6 C10 C9 . . . . 0.26(17) ?
Fe1 C6 C10 C9 . . . . -59.72(11) ?
C7 C6 C10 Fe1 . . . . 59.98(11) ?
C8 C9 C10 C6 . . . . -0.06(18) ?
Fe1 C9 C10 C6 . . . . 59.21(11) ?
C8 C9 C10 Fe1 . . . . -59.27(11) ?
C5 C1 C11 O1 . . . . -168.41(13) ?
C2 C1 C11 O1 . . . . 2.9(2) ?
Fe1 C1 C11 O1 . . . . -81.98(15) ?
C5 C1 C11 C12 . . . . 5.0(2) ?
C2 C1 C11 C12 . . . . 176.29(12) ?
Fe1 C1 C11 C12 . . . . 91.44(13) ?
O1 C11 C12 C17 . . . . 65.23(17) ?
C1 C11 C12 C17 . . . . -108.34(15) ?
O1 C11 C12 C13 . . . . -112.41(16) ?
C1 C11 C12 C13 . . . . 74.02(17) ?
C17 C12 C13 C14 . . . . 1.08(19) ?
C11 C12 C13 C14 . . . . 178.69(12) ?
C17 C12 C13 C18 . . . . -174.74(12) ?
C11 C12 C13 C18 . . . . 2.9(2) ?
C12 C13 C14 C15 . . . . 0.2(2) ?
C18 C13 C14 C15 . . . . 175.97(12) ?
C13 C14 C15 C16 . . . . -0.8(2) ?
C14 C15 C16 C17 . . . . 0.2(2) ?
C13 C12 C17 C16 . . . . -1.7(2) ?
C11 C12 C17 C16 . . . . -179.45(13) ?
C15 C16 C17 C12 . . . . 1.0(2) ?
C14 C13 C18 O2 . . . . -176.50(13) ?
C12 C13 C18 O2 . . . . -0.7(2) ?
C14 C13 C18 O3 . . . . 1.82(19) ?
C12 C13 C18 O3 . . . . 177.65(12) ?

_cod_database_fobs_code 2243456
